data_2207427
loop_
_publ_author_name
'\,Sahin, Onur'
'Albayrak, \,Ci\<gdem'
'Odaba\,so\<glu, Mustafa'
'B\"uy\"ukg\"ung\"or, Orhan'

_publ_section_title
;
 (<i>E</i>)-5-[(3-Bromophenyl)diazenyl]-2-hydroxy-3-methoxybenzaldehyde
;
_journal_coeditor_code AT6054
_journal_issue 12
_journal_name_full 'Acta Crystallographica Section E'
_journal_page_first o4276
_journal_page_last o4278
_journal_paper_doi 10.1107/S1600536805038365
_journal_volume 61
_journal_year 2005
_chemical_formula_iupac 'C14 H11 Br N2 O3'
_chemical_formula_moiety 'C14 H11 Br N2 O3'
_chemical_formula_sum 'C14 H11 Br N2 O3'
_chemical_formula_weight 335.16
_chemical_melting_point 424.5(5)
_chemical_name_systematic
;
(E)-5-[(3-Bromophenyl)diazenyl]-2-hydroxy-3-methoxybenzaldehyde
;
_space_group_IT_number 60
_symmetry_cell_setting orthorhombic
_symmetry_space_group_name_Hall '-P 2n 2ab'
_symmetry_space_group_name_H-M 'P b c n'
_atom_sites_solution_hydrogens geom
_atom_sites_solution_primary direct
_atom_sites_solution_secondary difmap
_cell_angle_alpha 90.00
_cell_angle_beta 90.00
_cell_angle_gamma 90.00
_cell_formula_units_Z 8
_cell_length_a 12.5131(6)
_cell_length_b 13.2636(6)
_cell_length_c 16.5594(7)
_cell_measurement_reflns_used 23001
_cell_measurement_temperature 296
_cell_measurement_theta_max 27.96
_cell_measurement_theta_min 2.24
_cell_volume 2748.3(2)
_computing_cell_refinement X-AREA
_computing_data_collection 'X-AREA (Stoe & Cie, 2002)'
_computing_data_reduction 'X-RED32 (Stoe & Cie, 2002)'
_computing_molecular_graphics 'ORTEP-3 for Windows (Farrugia, 1997)'
_computing_publication_material 'WinGX (Farrugia, 1999)'
_computing_structure_refinement 'SHELXL97 (Sheldrick, 1997)'
_computing_structure_solution 'SHELXS97 (Sheldrick, 1997)'
_diffrn_ambient_temperature 296
_diffrn_detector_area_resol_mean 6.67
_diffrn_measured_fraction_theta_full 0.997
_diffrn_measured_fraction_theta_max 0.997
_diffrn_measurement_device_type 'Stoe IPDS-2'
_diffrn_measurement_method \w
_diffrn_radiation_monochromator graphite
_diffrn_radiation_source 'fine-focus sealed tube'
_diffrn_radiation_type MoK\a
_diffrn_radiation_wavelength 0.71073
_diffrn_reflns_av_R_equivalents 0.1084
_diffrn_reflns_av_sigmaI/netI 0.0484
_diffrn_reflns_limit_h_max 16
_diffrn_reflns_limit_h_min -16
_diffrn_reflns_limit_k_max 17
_diffrn_reflns_limit_k_min -17
_diffrn_reflns_limit_l_max 21
_diffrn_reflns_limit_l_min -21
_diffrn_reflns_number 28648
_diffrn_reflns_theta_full 27.96
_diffrn_reflns_theta_max 27.96
_diffrn_reflns_theta_min 2.24
_diffrn_standards_decay_% <2
_diffrn_standards_number 0
_exptl_absorpt_coefficient_mu 2.999
_exptl_absorpt_correction_T_max 0.6918
_exptl_absorpt_correction_T_min 0.2753
_exptl_absorpt_correction_type integration
_exptl_absorpt_process_details '(X-RED32; Stoe & Cie, 2002)'
_exptl_crystal_colour brown
_exptl_crystal_density_diffrn 1.620
_exptl_crystal_density_method 'not measured'
_exptl_crystal_description 'prismatic stick'
_exptl_crystal_F_000 1344
_exptl_crystal_size_max 0.50
_exptl_crystal_size_mid 0.36
_exptl_crystal_size_min 0.13
_refine_diff_density_max 0.293
_refine_diff_density_min -0.413
_refine_ls_extinction_method none
_refine_ls_goodness_of_fit_ref 1.033
_refine_ls_hydrogen_treatment constr
_refine_ls_matrix_type full
_refine_ls_number_parameters 181
_refine_ls_number_reflns 3300
_refine_ls_number_restraints 0
_refine_ls_restrained_S_all 1.033
_refine_ls_R_factor_all 0.0618
_refine_ls_R_factor_gt 0.0374
_refine_ls_shift/su_max 0.000
_refine_ls_shift/su_mean 0.000
_refine_ls_structure_factor_coef Fsqd
_refine_ls_weighting_details 'calc w=1/[\s^2^(Fo^2^)+(0.0362P)^2^+1.1485P] where P=(Fo^2^+2Fc^2^)/3'
_refine_ls_weighting_scheme calc
_refine_ls_wR_factor_gt 0.0811
_refine_ls_wR_factor_ref 0.0908
_reflns_number_gt 2374
_reflns_number_total 3300
_reflns_threshold_expression I>2\s(I)
_cod_data_source_file at6054.cif
_cod_data_source_block I
_cod_depositor_comments
;
The following automatic conversions were performed:

'_chemical_melting_point' value '424-425' was changed to '424.5(5)' -
the average value was taken and precision was estimated.

Automatic conversion script
Id: cif_fix_values 1646 2011-03-28 12:23:43Z adriana 

The following automatic conversions were performed:

'_chemical_melting_point' value '424-425' was changed to '424.5(5)' -
the average value was taken and precision was estimated.

Automatic conversion script
Id: cif_fix_values 1715 2011-07-08 13:25:40Z adriana 
;
_cod_original_sg_symbol_Hall '-P 2n2ab'
_cod_database_code 2207427
_cod_database_fobs_code 2207427

loop_
_symmetry_equiv_pos_as_xyz
'x, y, z'
'-x+1/2, -y+1/2, z+1/2'
'x+1/2, -y+1/2, -z'
'-x, y, -z+1/2'
'-x, -y, -z'
'x-1/2, y-1/2, -z-1/2'
'-x-1/2, y-1/2, z'
'x, -y, z-1/2'

loop_
_atom_site_label
_atom_site_fract_x
_atom_site_fract_y
_atom_site_fract_z
_atom_site_U_iso_or_equiv
_atom_site_adp_type
_atom_site_calc_flag
_atom_site_refinement_flags
_atom_site_occupancy
_atom_site_type_symbol
C14 0.5059(3) 0.1837(2) 0.3672(2) 0.0776(9) Uani d . 1 C
H14A 0.5098 0.1116 0.3626 0.116 Uiso calc R 1 H
H14B 0.4397 0.2070 0.3447 0.116 Uiso calc R 1 H
H14C 0.5098 0.2026 0.4231 0.116 Uiso calc R 1 H
C2 0.2417(2) 0.5793(2) 0.50639(15) 0.0507(6) Uani d . 1 C
H1 0.2343 0.5111 0.5180 0.061 Uiso calc R 1 H
C3 0.1711(2) 0.6487(2) 0.53806(15) 0.0508(6) Uani d . 1 C
C4 0.1800(2) 0.7498(2) 0.52107(18) 0.0599(7) Uani d . 1 C
H3 0.1326 0.7962 0.5432 0.072 Uiso calc R 1 H
C5 0.2609(3) 0.7809(2) 0.47043(19) 0.0691(8) Uani d . 1 C
H4 0.2668 0.8489 0.4574 0.083 Uiso calc R 1 H
C6 0.3331(2) 0.7138(2) 0.43877(17) 0.0582(6) Uani d . 1 C
H5 0.3878 0.7361 0.4053 0.070 Uiso calc R 1 H
C1 0.32354(19) 0.61257(18) 0.45717(14) 0.0472(5) Uani d . 1 C
C7 0.54373(18) 0.4994(2) 0.35686(14) 0.0492(5) Uani d . 1 C
C8 0.62876(19) 0.5385(2) 0.31414(15) 0.0529(6) Uani d . 1 C
H8 0.6385 0.6079 0.3116 0.064 Uiso calc R 1 H
C9 0.69992(19) 0.4746(2) 0.27489(15) 0.0527(6) Uani d . 1 C
C10 0.6858(2) 0.3701(2) 0.28004(15) 0.0539(6) Uani d . 1 C
C11 0.5992(2) 0.3305(2) 0.32460(15) 0.0513(6) Uani d . 1 C
C12 0.5293(2) 0.3946(2) 0.36207(15) 0.0500(6) Uani d . 1 C
H12 0.4719 0.3687 0.3911 0.060 Uiso calc R 1 H
C13 0.7876(2) 0.5160(3) 0.22818(17) 0.0649(7) Uani d . 1 C
H13 0.7954 0.5857 0.2270 0.078 Uiso calc R 1 H
Br1 0.05722(2) 0.60199(3) 0.60344(2) 0.07257(13) Uani d . 1 Br
N1 0.39320(16) 0.53594(16) 0.42608(13) 0.0508(5) Uani d . 1 N
N2 0.47431(17) 0.57158(17) 0.39159(13) 0.0531(5) Uani d . 1 N
O1 0.59322(16) 0.22823(14) 0.32422(13) 0.0674(5) Uani d . 1 O
O2 0.75127(18) 0.30418(17) 0.24344(13) 0.0759(6) Uani d . 1 O
H2 0.7976 0.3350 0.2186 0.114 Uiso calc R 1 H
O3 0.85184(17) 0.46537(19) 0.19033(14) 0.0820(6) Uani d . 1 O

loop_
_atom_site_aniso_label
_atom_site_aniso_U_11
_atom_site_aniso_U_22
_atom_site_aniso_U_33
_atom_site_aniso_U_12
_atom_site_aniso_U_13
_atom_site_aniso_U_23
C14 0.077(2) 0.0577(17) 0.098(2) -0.0087(16) 0.0139(18) 0.0030(17)
C2 0.0457(13) 0.0473(14) 0.0591(14) 0.0039(11) 0.0064(11) 0.0012(11)
C3 0.0440(13) 0.0564(15) 0.0519(13) 0.0058(11) 0.0021(10) -0.0006(11)
C4 0.0589(16) 0.0521(15) 0.0687(17) 0.0090(13) 0.0078(13) -0.0070(13)
C5 0.0775(19) 0.0430(14) 0.0868(19) 0.0033(14) 0.0146(17) 0.0004(15)
C6 0.0560(15) 0.0513(15) 0.0672(16) -0.0008(13) 0.0097(13) -0.0018(12)
C1 0.0440(12) 0.0484(14) 0.0492(12) 0.0022(11) 0.0012(10) -0.0040(10)
C7 0.0414(12) 0.0555(14) 0.0506(12) 0.0004(11) 0.0042(10) -0.0054(11)
C8 0.0450(13) 0.0582(15) 0.0557(14) -0.0036(12) 0.0036(11) -0.0011(12)
C9 0.0426(12) 0.0647(16) 0.0508(13) -0.0028(12) 0.0052(10) -0.0014(12)
C10 0.0455(13) 0.0646(17) 0.0515(13) 0.0026(12) 0.0050(11) -0.0097(12)
C11 0.0445(13) 0.0537(15) 0.0557(14) -0.0004(11) 0.0005(10) -0.0070(11)
C12 0.0414(12) 0.0584(15) 0.0503(12) -0.0042(11) 0.0042(10) -0.0036(12)
C13 0.0534(15) 0.079(2) 0.0623(16) -0.0045(15) 0.0119(13) 0.0055(15)
Br1 0.05522(17) 0.0779(2) 0.0846(2) 0.01534(15) 0.02357(14) 0.01637(16)
N1 0.0432(11) 0.0532(12) 0.0561(11) 0.0013(10) 0.0067(9) -0.0055(10)
N2 0.0452(11) 0.0555(12) 0.0586(12) -0.0001(9) 0.0073(9) -0.0050(10)
O1 0.0662(12) 0.0527(11) 0.0834(13) -0.0026(10) 0.0177(10) -0.0105(10)
O2 0.0650(12) 0.0773(14) 0.0855(14) 0.0049(11) 0.0295(11) -0.0180(11)
O3 0.0624(13) 0.1004(17) 0.0833(14) 0.0028(12) 0.0334(11) 0.0005(13)

loop_
_atom_type_symbol
_atom_type_description
_atom_type_scat_dispersion_real
_atom_type_scat_dispersion_imag
_atom_type_scat_source
C C 0.0033 0.0016 'International Tables Vol C Tables 4.2.6.8 and 6.1.1.4'
H H 0.0000 0.0000 'International Tables Vol C Tables 4.2.6.8 and 6.1.1.4'
Br Br -0.2901 2.4595 'International Tables Vol C Tables 4.2.6.8 and 6.1.1.4'
N N 0.0061 0.0033 'International Tables Vol C Tables 4.2.6.8 and 6.1.1.4'
O O 0.0106 0.0060 'International Tables Vol C Tables 4.2.6.8 and 6.1.1.4'

loop_
_geom_angle_atom_site_label_1
_geom_angle_atom_site_label_2
_geom_angle_atom_site_label_3
_geom_angle
_geom_angle_publ_flag
O1 C14 H14A 109.5 ?
O1 C14 H14B 109.5 ?
H14A C14 H14B 109.5 ?
O1 C14 H14C 109.5 ?
H14A C14 H14C 109.5 ?
H14B C14 H14C 109.5 ?
C3 C2 C1 119.1(2) ?
C3 C2 H1 120.5 ?
C1 C2 H1 120.5 ?
C4 C3 C2 121.4(2) ?
C4 C3 Br1 119.8(2) ?
C2 C3 Br1 118.7(2) ?
C3 C4 C5 118.4(3) ?
C3 C4 H3 120.8 ?
C5 C4 H3 120.8 ?
C6 C5 C4 121.5(3) ?
C6 C5 H4 119.3 ?
C4 C5 H4 119.3 ?
C5 C6 C1 119.3(3) ?
C5 C6 H5 120.3 ?
C1 C6 H5 120.3 ?
C2 C1 C6 120.3(2) ?
C2 C1 N1 115.8(2) ?
C6 C1 N1 123.8(2) ?
C8 C7 C12 120.3(2) ?
C8 C7 N2 115.3(2) ?
C12 C7 N2 124.5(2) ?
C7 C8 C9 120.3(3) ?
C7 C8 H8 119.9 ?
C9 C8 H8 119.9 ?
C8 C9 C10 119.6(2) ?
C8 C9 C13 120.2(3) ?
C10 C9 C13 120.2(2) ?
O2 C10 C9 122.7(2) ?
O2 C10 C11 117.4(2) ?
C9 C10 C11 119.8(2) ?
O1 C11 C12 126.0(2) ?
O1 C11 C10 114.3(2) ?
C12 C11 C10 119.7(2) ?
C11 C12 C7 120.3(2) ?
C11 C12 H12 119.8 ?
C7 C12 H12 119.8 ?
O3 C13 C9 124.3(3) y
O3 C13 H13 117.9 ?
C9 C13 H13 117.9 ?
N2 N1 C1 112.8(2) ?
N1 N2 C7 115.2(2) ?
C11 O1 C14 116.8(2) ?
C10 O2 H2 109.5 ?

loop_
_geom_bond_atom_site_label_1
_geom_bond_atom_site_label_2
_geom_bond_distance
_geom_bond_publ_flag
C14 O1 1.431(4) ?
C14 H14A 0.9600 ?
C14 H14B 0.9600 ?
C14 H14C 0.9600 ?
C2 C3 1.380(3) ?
C2 C1 1.381(3) ?
C2 H1 0.9300 ?
C3 C4 1.375(4) ?
C3 Br1 1.893(3) y
C4 C5 1.378(4) ?
C4 H3 0.9300 ?
C5 C6 1.372(4) ?
C5 H4 0.9300 ?
C6 C1 1.381(4) ?
C6 H5 0.9300 ?
C1 N1 1.435(3) y
C7 C8 1.379(3) ?
C7 C12 1.403(4) ?
C7 N2 1.415(3) y
C8 C9 1.390(4) ?
C8 H8 0.9300 ?
C9 C10 1.400(4) ?
C9 C13 1.451(3) ?
C10 O2 1.343(3) y
C10 C11 1.413(3) ?
C11 O1 1.358(3) ?
C11 C12 1.369(3) ?
C12 H12 0.9300 ?
C13 O3 1.221(3) y
C13 H13 0.9300 ?
N1 N2 1.257(3) y
O2 H2 0.8200 ?

loop_
_geom_hbond_atom_site_label_D
_geom_hbond_atom_site_label_H
_geom_hbond_atom_site_label_A
_geom_hbond_distance_DH
_geom_hbond_distance_HA
_geom_hbond_distance_DA
_geom_hbond_angle_DHA
O2 H2 O3 0.82 1.92 2.632(3) 145

loop_
_geom_torsion_atom_site_label_1
_geom_torsion_atom_site_label_2
_geom_torsion_atom_site_label_3
_geom_torsion_atom_site_label_4
_geom_torsion
_geom_torsion_publ_flag
C1 C2 C3 C4 0.6(4) ?
C1 C2 C3 Br1 178.57(18) ?
C2 C3 C4 C5 0.8(4) ?
Br1 C3 C4 C5 -177.2(2) ?
C3 C4 C5 C6 -1.5(5) ?
C4 C5 C6 C1 0.9(5) ?
C3 C2 C1 C6 -1.3(4) ?
C3 C2 C1 N1 -179.6(2) ?
C5 C6 C1 C2 0.6(4) ?
C5 C6 C1 N1 178.7(3) ?
C12 C7 C8 C9 1.0(4) ?
N2 C7 C8 C9 -177.6(2) ?
C7 C8 C9 C10 -1.0(4) ?
C7 C8 C9 C13 178.3(2) ?
C8 C9 C10 O2 179.8(2) ?
C13 C9 C10 O2 0.4(4) y
C8 C9 C10 C11 0.4(4) ?
C13 C9 C10 C11 -179.0(2) ?
O2 C10 C11 O1 -0.2(4) ?
C9 C10 C11 O1 179.2(2) ?
O2 C10 C11 C12 -179.1(2) ?
C9 C10 C11 C12 0.3(4) ?
O1 C11 C12 C7 -179.1(2) ?
C10 C11 C12 C7 -0.4(4) ?
C8 C7 C12 C11 -0.2(4) ?
N2 C7 C12 C11 178.2(2) ?
C8 C9 C13 O3 -178.1(3) ?
C10 C9 C13 O3 1.3(4) ?
C2 C1 N1 N2 -170.4(2) ?
C6 C1 N1 N2 11.3(4) ?
C1 N1 N2 C7 -177.6(2) y
C8 C7 N2 N1 175.7(2) ?
C12 C7 N2 N1 -2.9(4) ?
C12 C11 O1 C14 -0.2(4) ?
C10 C11 O1 C14 -178.9(3) ?

loop_
_cod_related_entry_id
_cod_related_entry_database
_cod_related_entry_code
1 ChemSpider 21180050
